data_7226565
loop_
_publ_author_name
'Qiang, Dajiao'
'Yang, Xiaogang'
'Deng, Xuebin'
'Sun, Hao-Ling'

_publ_section_title
;
 Two novel eight-connected self-penetrating porous lanthanide--organic
 frameworks: structures, luminescence, and gas adsorption properties
;
_journal_issue 42
_journal_name_full CrystEngComm
_journal_page_first 8159
_journal_paper_doi 10.1039/C6CE01527A
_journal_volume 18
_journal_year 2016
_chemical_formula_sum 'C66 H36 Eu2 N6 O15'
_chemical_formula_weight 1456.93
_space_group_crystal_system orthorhombic
_space_group_IT_number 60
_space_group_name_Hall '-P 2n 2ab'
_space_group_name_H-M_alt 'P b c n'
_symmetry_space_group_name_Hall '-P 2n 2ab'
_symmetry_space_group_name_H-M 'P b c n'
_atom_sites_solution_hydrogens geom
_audit_creation_method SHELXL-2014/7
_audit_update_record
;
2016-04-26 deposited with the CCDC.
2016-09-15 downloaded from the CCDC.
;
_cell_angle_alpha 90
_cell_angle_beta 90
_cell_angle_gamma 90
_cell_formula_units_Z 4
_cell_length_a 13.502(4)
_cell_length_b 26.611(8)
_cell_length_c 18.609(6)
_cell_measurement_reflns_used 4289
_cell_measurement_temperature 100(2)
_cell_measurement_theta_max 22.84
_cell_measurement_theta_min 2.41
_cell_volume 6686(4)
_computing_cell_refinement 'Bruker SAINT'
_computing_data_collection 'Bruker APEX2'
_computing_data_reduction 'Bruker SAINT'
_computing_molecular_graphics 'Bruker SHELXTL'
_computing_publication_material 'Bruker SHELXTL'
_computing_structure_refinement 'SHELXL-2014/7 (Sheldrick, 2014)'
_computing_structure_solution 'SHELXS-97 (Sheldrick 2008)'
_diffrn_ambient_temperature 100(2)
_diffrn_measured_fraction_theta_full 0.999
_diffrn_measured_fraction_theta_max 0.961
_diffrn_measurement_device_type 'Bruker APEX-II CCD'
_diffrn_measurement_method '\f and \w scans'
_diffrn_radiation_type MoK\a
_diffrn_radiation_wavelength 0.71073
_diffrn_reflns_av_R_equivalents 0.1158
_diffrn_reflns_av_unetI/netI 0.1016
_diffrn_reflns_Laue_measured_fraction_full 0.999
_diffrn_reflns_Laue_measured_fraction_max 0.961
_diffrn_reflns_limit_h_max 18
_diffrn_reflns_limit_h_min -13
_diffrn_reflns_limit_k_max 37
_diffrn_reflns_limit_k_min -35
_diffrn_reflns_limit_l_max 26
_diffrn_reflns_limit_l_min -26
_diffrn_reflns_number 49041
_diffrn_reflns_point_group_measured_fraction_full 0.999
_diffrn_reflns_point_group_measured_fraction_max 0.961
_diffrn_reflns_theta_full 25.242
_diffrn_reflns_theta_max 30.262
_diffrn_reflns_theta_min 1.691
_exptl_absorpt_coefficient_mu 1.926
_exptl_absorpt_correction_T_max 0.75
_exptl_absorpt_correction_T_min 0.62
_exptl_absorpt_correction_type multi-scan
_exptl_absorpt_process_details SADABS
_exptl_crystal_colour yellow
_exptl_crystal_density_diffrn 1.447
_exptl_crystal_description block
_exptl_crystal_F_000 2880
_exptl_crystal_size_max 0.350
_exptl_crystal_size_mid 0.100
_exptl_crystal_size_min 0.080
_refine_diff_density_max 2.477
_refine_diff_density_min -1.592
_refine_diff_density_rms 0.164
_refine_ls_extinction_method none
_refine_ls_goodness_of_fit_ref 1.006
_refine_ls_hydrogen_treatment constr
_refine_ls_matrix_type full
_refine_ls_number_parameters 445
_refine_ls_number_reflns 9616
_refine_ls_number_restraints 42
_refine_ls_restrained_S_all 1.033
_refine_ls_R_factor_all 0.1047
_refine_ls_R_factor_gt 0.0491
_refine_ls_shift/su_max 0.009
_refine_ls_shift/su_mean 0.000
_refine_ls_structure_factor_coef Fsqd
_refine_ls_weighting_details 'w=1/[\s^2^(Fo^2^)+(0.0474P)^2^] where P=(Fo^2^+2Fc^2^)/3'
_refine_ls_weighting_scheme calc
_refine_ls_wR_factor_gt 0.1025
_refine_ls_wR_factor_ref 0.1208
_reflns_Friedel_coverage 0.000
_reflns_number_gt 5692
_reflns_number_total 9616
_reflns_threshold_expression 'I > 2\s(I)'
_cod_data_source_file c6ce01527a2.cif
_cod_data_source_block 1_sq_s
_cod_depositor_comments 'Adding full bibliography for 7226564--7226565.cif.'
_cod_database_code 7226565
_shelx_shelxl_version_number 2014/7
_shelx_space_group_comment
; 
The symmetry employed for this shelxl refinement is uniquely defined 
by the following loop, which should always be used as a source of 
symmetry information in preference to the above space-group names. 
They are only intended as comments. 
;
_shelx_estimated_absorpt_t_min 0.552
_shelx_estimated_absorpt_t_max 0.861

loop_
_space_group_symop_operation_xyz
'x, y, z'
'-x+1/2, -y+1/2, z+1/2'
'-x, y, -z+1/2'
'x+1/2, -y+1/2, -z'
'-x, -y, -z'
'x-1/2, y-1/2, -z-1/2'
'x, -y, z-1/2'
'-x-1/2, y-1/2, z'

loop_
_atom_site_label
_atom_site_type_symbol
_atom_site_fract_x
_atom_site_fract_y
_atom_site_fract_z
_atom_site_U_iso_or_equiv
_atom_site_adp_type
_atom_site_occupancy
_atom_site_site_symmetry_order
_atom_site_calc_flag
_atom_site_refinement_flags_posn
_atom_site_refinement_flags_adp
_atom_site_refinement_flags_occupancy
_atom_site_disorder_assembly
_atom_site_disorder_group
C1 C 1.1021(3) 0.49137(15) 0.0587(2) 0.0255(10) Uani 1 1 d . . . . .
H1 H 1.0330 0.4887 0.0677 0.031 Uiso 1 1 calc R U . . .
C2 C 1.1343(3) 0.53226(15) 0.0207(2) 0.0241(10) Uani 1 1 d . . . . .
H2 H 1.0889 0.5572 0.0048 0.029 Uiso 1 1 calc R U . . .
C3 C 1.2341(3) 0.53662(14) 0.0058(2) 0.0195(9) Uani 1 1 d . . . . .
H3 H 1.2588 0.5646 -0.0204 0.023 Uiso 1 1 calc R U . . .
C4 C 1.2976(3) 0.49912(14) 0.0300(2) 0.0189(9) Uani 1 1 d . . . . .
C5 C 1.4032(3) 0.50036(14) 0.01474(19) 0.0153(8) Uani 1 1 d . . . . .
C6 C 1.4650(3) 0.46206(14) 0.0405(2) 0.0181(9) Uani 1 1 d . . . . .
C7 C 1.4246(3) 0.42185(15) 0.0847(2) 0.0217(10) Uani 1 1 d . . . . .
C8 C 1.4845(3) 0.38514(16) 0.1155(2) 0.0320(11) Uani 1 1 d . . . . .
H8 H 1.5541 0.3860 0.1082 0.038 Uiso 1 1 calc R U . . .
C9 C 1.4432(4) 0.3480(2) 0.1562(3) 0.0483(15) Uani 1 1 d . . . . .
H9 H 1.4831 0.3224 0.1771 0.058 Uiso 1 1 calc R U . . .
C10 C 1.3399(3) 0.34844(16) 0.1664(2) 0.0308(11) Uani 1 1 d . . . . .
H10 H 1.3109 0.3227 0.1948 0.037 Uiso 1 1 calc R U . . .
C11 C 1.3225(3) 0.42014(14) 0.0979(2) 0.0157(9) Uani 1 1 d . . . . .
C12 C 1.2590(3) 0.45885(13) 0.06946(19) 0.0164(9) Uani 1 1 d . . . . .
C13 C 0.8837(3) 0.45233(14) 0.1990(2) 0.0192(9) Uani 1 1 d . . . . .
C14 C 0.8186(3) 0.49469(14) 0.1750(2) 0.0209(10) Uani 1 1 d . . . . .
C15 C 0.7164(3) 0.49169(15) 0.1861(2) 0.0256(11) Uani 1 1 d . . . . .
H15 H 0.6894 0.4634 0.2104 0.031 Uiso 1 1 calc R U . . .
C16 C 0.6547(4) 0.52884(17) 0.1625(2) 0.0332(12) Uani 1 1 d . . . . .
H16 H 0.5852 0.5263 0.1697 0.040 Uiso 1 1 calc R U . . .
C17 C 0.6943(4) 0.56980(16) 0.1282(3) 0.0337(12) Uani 1 1 d . . . . .
C18 C 0.7937(4) 0.57462(16) 0.1168(2) 0.0379(14) Uani 1 1 d . . . . .
H18 H 0.8193 0.6035 0.0932 0.046 Uiso 1 1 calc R U . . .
C19 C 0.8572(4) 0.53664(15) 0.1403(2) 0.0298(11) Uani 1 1 d . . . . .
H19 H 0.9265 0.5394 0.1327 0.036 Uiso 1 1 calc R U . . .
C20 C 0.6295(4) 0.65343(15) 0.1296(2) 0.0297(11) Uani 1 1 d . . . . .
C21 C 0.6657(4) 0.66354(16) 0.1970(2) 0.0364(13) Uani 1 1 d . . . . .
H21 H 0.6960 0.6377 0.2246 0.044 Uiso 1 1 calc R U . . .
C22 C 0.6575(3) 0.71203(15) 0.2245(2) 0.0307(11) Uani 1 1 d . . . . .
H22 H 0.6815 0.7192 0.2714 0.037 Uiso 1 1 calc R U . . .
C23 C 0.6146(3) 0.74999(14) 0.1840(2) 0.0190(9) Uani 1 1 d . . . . .
C24 C 0.5808(4) 0.73856(16) 0.1160(3) 0.0400(13) Uani 1 1 d . . . . .
H24 H 0.5521 0.7643 0.0874 0.048 Uiso 1 1 calc R U . . .
C25 C 0.5879(4) 0.69067(17) 0.0889(3) 0.0454(14) Uani 1 1 d . . . . .
H25 H 0.5639 0.6834 0.0420 0.054 Uiso 1 1 calc R U . . .
C26 C 0.6043(3) 0.80156(15) 0.2151(2) 0.0199(10) Uani 1 1 d . . . . .
C27 C 1.0624(4) 0.34261(16) 0.0166(2) 0.0296(12) Uani 1 1 d . . . . .
C28 C 1.0693(6) 0.3180(3) -0.0581(5) 0.018(2) Uani 0.464(4) 1 d . U P A 1
C29 C 1.1281(7) 0.2761(3) -0.0738(5) 0.019(2) Uani 0.464(4) 1 d . U P A 1
H29 H 1.1725 0.2628 -0.0391 0.023 Uiso 0.464(4) 1 calc R U P A 1
C30 C 1.1196(8) 0.2541(4) -0.1421(5) 0.028(2) Uani 0.464(4) 1 d . U P A 1
H30 H 1.1531 0.2237 -0.1532 0.033 Uiso 0.464(4) 1 calc R U P A 1
C31 C 1.0628(8) 0.2773(4) -0.1914(5) 0.029(2) Uani 0.464(4) 1 d . U P A 1
C32 C 1.0051(8) 0.3204(4) -0.1775(5) 0.035(3) Uani 0.464(4) 1 d . U P A 1
H32 H 0.9633 0.3345 -0.2132 0.042 Uiso 0.464(4) 1 calc R U P A 1
C33 C 1.0122(7) 0.3412(3) -0.1092(5) 0.023(2) Uani 0.464(4) 1 d . U P A 1
H33 H 0.9776 0.3713 -0.0980 0.028 Uiso 0.464(4) 1 calc R U P A 1
C28' C 1.0273(4) 0.32303(16) -0.0540(2) 0.027(2) Uani 0.536(4) 1 d G . P A 2
C29' C 1.0909(4) 0.2883(2) -0.0853(3) 0.030(2) Uani 0.536(4) 1 d G . P A 2
H29' H 1.1515 0.2799 -0.0624 0.036 Uiso 0.536(4) 1 calc R U P A 2
C30' C 1.0657(5) 0.2657(2) -0.1502(3) 0.041(3) Uani 0.536(4) 1 d G . P A 2
H30' H 1.1092 0.2420 -0.1716 0.049 Uiso 0.536(4) 1 calc R U P A 2
C31' C 0.9770(6) 0.2780(2) -0.1838(3) 0.053(3) Uani 0.536(4) 1 d G . P A 2
C32' C 0.9134(5) 0.3128(2) -0.1525(3) 0.069(4) Uani 0.536(4) 1 d G . P A 2
H32' H 0.8528 0.3211 -0.1755 0.083 Uiso 0.536(4) 1 calc R U P A 2
C33' C 0.9386(4) 0.3353(2) -0.0876(3) 0.063(4) Uani 0.536(4) 1 d G . P A 2
H33' H 0.8951 0.3590 -0.0662 0.076 Uiso 0.536(4) 1 calc R U P A 2
Eu1 Eu 1.08660(2) 0.38021(2) 0.15581(2) 0.01480(4) Uani 1 1 d . . . . .
N1 N 1.1601(2) 0.45505(12) 0.08408(17) 0.0181(8) Uani 1 1 d . . . . .
N2 N 1.2806(2) 0.38348(12) 0.13785(17) 0.0202(8) Uani 1 1 d . . . . .
N3 N 1.4372(2) 0.53833(12) -0.02580(17) 0.0193(8) Uani 1 1 d . . . . .
O1 O 0.9666(2) 0.44656(10) 0.16894(15) 0.0242(7) Uani 1 1 d . . . . .
O2 O 0.8499(2) 0.42458(10) 0.24786(14) 0.0214(7) Uani 1 1 d . . . . .
O3 O 0.6291(3) 0.60573(11) 0.10002(18) 0.0491(10) Uani 1 1 d . . . . .
O4 O 0.5540(2) 0.83352(10) 0.17981(15) 0.0242(7) Uani 1 1 d . . . . .
O5 O 0.6432(2) 0.81101(9) 0.27457(15) 0.0223(7) Uani 1 1 d . . . . .
O6 O 1.1296(2) 0.32645(11) 0.05589(16) 0.0322(8) Uani 1 1 d . . . . .
O7 O 1.0047(2) 0.37743(11) 0.03737(16) 0.0318(8) Uani 1 1 d . . . . .
O8 O 1.0000 0.2509(3) -0.2500 0.172(4) Uani 1 2 d S TU P . .

loop_
_atom_site_aniso_label
_atom_site_aniso_U_11
_atom_site_aniso_U_22
_atom_site_aniso_U_33
_atom_site_aniso_U_23
_atom_site_aniso_U_13
_atom_site_aniso_U_12
C1 0.013(2) 0.026(2) 0.037(2) 0.0097(19) 0.0004(19) -0.0014(17)
C2 0.024(2) 0.0167(19) 0.031(2) 0.0132(17) 0.0037(19) -0.0005(17)
C3 0.017(2) 0.0168(18) 0.025(2) 0.0081(16) 0.0050(17) -0.0028(16)
C4 0.026(2) 0.0164(19) 0.0147(18) -0.0017(16) 0.0035(18) 0.0013(17)
C5 0.0136(19) 0.0162(17) 0.0161(18) 0.0012(15) -0.0009(16) 0.0002(16)
C6 0.017(2) 0.023(2) 0.0151(18) 0.0023(16) 0.0033(17) -0.0007(16)
C7 0.022(2) 0.022(2) 0.0214(19) 0.0049(16) 0.0005(18) -0.0006(17)
C8 0.021(2) 0.033(2) 0.043(3) 0.026(2) 0.006(2) 0.0080(19)
C9 0.027(2) 0.050(3) 0.068(3) 0.034(3) 0.016(3) 0.017(2)
C10 0.020(2) 0.026(2) 0.047(3) 0.0259(19) 0.011(2) 0.0001(17)
C11 0.018(2) 0.0143(18) 0.0147(18) -0.0006(15) 0.0040(16) -0.0014(15)
C12 0.018(2) 0.0176(18) 0.0137(18) 0.0017(15) 0.0021(16) -0.0005(16)
C13 0.025(2) 0.0099(17) 0.023(2) -0.0034(16) 0.0008(18) 0.0049(16)
C14 0.029(2) 0.0142(19) 0.019(2) -0.0057(16) 0.0027(18) 0.0037(17)
C15 0.036(3) 0.017(2) 0.023(2) -0.0012(17) -0.004(2) 0.0036(19)
C16 0.033(3) 0.029(2) 0.037(3) -0.012(2) -0.007(2) 0.010(2)
C17 0.047(3) 0.018(2) 0.036(2) -0.0127(19) -0.019(2) 0.016(2)
C18 0.071(4) 0.0089(19) 0.033(3) 0.0030(19) -0.009(3) 0.001(2)
C19 0.040(3) 0.016(2) 0.033(2) 0.0046(18) 0.005(2) 0.004(2)
C20 0.044(3) 0.016(2) 0.030(2) -0.0083(18) -0.020(2) 0.0095(19)
C21 0.055(3) 0.014(2) 0.040(3) 0.001(2) -0.024(2) 0.011(2)
C22 0.045(3) 0.021(2) 0.025(2) -0.0043(18) -0.018(2) 0.006(2)
C23 0.020(2) 0.0122(18) 0.025(2) -0.0010(16) -0.0024(17) 0.0058(16)
C24 0.064(3) 0.022(2) 0.034(2) -0.0056(19) -0.025(3) 0.017(2)
C25 0.076(4) 0.026(2) 0.034(2) -0.014(2) -0.032(3) 0.020(3)
C26 0.016(2) 0.0177(19) 0.027(2) -0.0017(17) 0.0034(17) 0.0025(16)
C27 0.051(3) 0.018(2) 0.019(2) 0.0003(17) 0.004(2) -0.011(2)
C28 0.018(4) 0.020(4) 0.016(4) -0.007(3) 0.007(3) 0.005(3)
C29 0.021(4) 0.020(4) 0.017(4) -0.004(3) 0.001(4) 0.005(4)
C30 0.034(5) 0.025(4) 0.024(4) -0.007(4) 0.008(4) -0.003(4)
C31 0.040(5) 0.026(4) 0.020(4) 0.004(4) -0.014(4) -0.016(4)
C32 0.049(5) 0.035(5) 0.021(4) 0.005(4) -0.019(4) 0.004(4)
C33 0.040(5) 0.012(4) 0.018(4) -0.004(3) -0.007(4) 0.000(4)
C28' 0.043(6) 0.016(4) 0.020(4) -0.002(3) 0.009(4) 0.010(4)
C29' 0.030(5) 0.032(5) 0.028(4) 0.001(4) 0.003(4) 0.002(4)
C30' 0.063(7) 0.021(4) 0.039(5) 0.002(4) 0.024(5) 0.001(4)
C31' 0.127(10) 0.018(4) 0.015(4) -0.005(4) -0.019(6) 0.012(6)
C32' 0.112(10) 0.038(6) 0.058(6) -0.012(5) -0.054(7) 0.021(6)
C33' 0.102(10) 0.041(6) 0.047(6) -0.012(5) -0.036(6) 0.019(6)
Eu1 0.01724(9) 0.01056(8) 0.01660(8) 0.00083(8) 0.00378(9) 0.00024(8)
N1 0.0155(17) 0.0181(16) 0.0207(17) 0.0034(14) 0.0027(14) 0.0017(14)
N2 0.0180(17) 0.0190(16) 0.0236(16) 0.0066(14) 0.0045(14) 0.0042(14)
N3 0.0158(17) 0.0213(17) 0.0208(16) 0.0041(14) 0.0033(14) -0.0001(13)
O1 0.0218(15) 0.0208(14) 0.0301(16) 0.0036(12) 0.0094(13) 0.0043(12)
O2 0.0197(15) 0.0228(15) 0.0218(14) 0.0060(12) 0.0065(12) 0.0048(12)
O3 0.076(2) 0.0186(15) 0.052(2) -0.0153(15) -0.0406(19) 0.0221(16)
O4 0.0239(15) 0.0178(14) 0.0309(15) -0.0002(12) -0.0074(13) 0.0020(12)
O5 0.0242(16) 0.0173(14) 0.0254(15) -0.0046(12) -0.0056(13) 0.0033(12)
O6 0.0350(18) 0.0359(18) 0.0258(16) -0.0110(14) 0.0006(15) 0.0053(15)
O7 0.0404(18) 0.0304(16) 0.0247(15) 0.0048(14) -0.0098(14) -0.0005(15)
O8 0.359(8) 0.079(5) 0.078(5) 0.000 -0.053(6) 0.000

loop_
_atom_type_symbol
_atom_type_description
_atom_type_scat_dispersion_real
_atom_type_scat_dispersion_imag
_atom_type_scat_source
C C 0.0033 0.0016 'International Tables Vol C Tables 4.2.6.8 and 6.1.1.4'
H H 0.0000 0.0000 'International Tables Vol C Tables 4.2.6.8 and 6.1.1.4'
N N 0.0061 0.0033 'International Tables Vol C Tables 4.2.6.8 and 6.1.1.4'
O O 0.0106 0.0060 'International Tables Vol C Tables 4.2.6.8 and 6.1.1.4'
Eu Eu -0.1578 3.6682 'International Tables Vol C Tables 4.2.6.8 and 6.1.1.4'

loop_
_geom_angle_atom_site_label_1
_geom_angle_atom_site_label_2
_geom_angle_atom_site_label_3
_geom_angle
_geom_angle_site_symmetry_1
_geom_angle_site_symmetry_3
N1 C1 C2 125.0(4) . .
N1 C1 H1 117.5 . .
C2 C1 H1 117.5 . .
C1 C2 C3 118.7(4) . .
C1 C2 H2 120.6 . .
C3 C2 H2 120.6 . .
C2 C3 C4 118.5(4) . .
C2 C3 H3 120.8 . .
C4 C3 H3 120.8 . .
C3 C4 C12 119.3(4) . .
C3 C4 C5 121.7(3) . .
C12 C4 C5 119.0(3) . .
N3 C5 C6 122.4(3) . .
N3 C5 C4 117.5(3) . .
C6 C5 C4 120.0(3) . .
N3 C6 C5 121.3(3) 5_865 .
N3 C6 C7 118.4(3) 5_865 .
C5 C6 C7 120.3(4) . .
C8 C7 C11 118.5(4) . .
C8 C7 C6 122.1(4) . .
C11 C7 C6 119.5(4) . .
C9 C8 C7 120.0(4) . .
C9 C8 H8 120.0 . .
C7 C8 H8 120.0 . .
C8 C9 C10 118.2(4) . .
C8 C9 H9 120.9 . .
C10 C9 H9 120.9 . .
N2 C10 C9 123.1(4) . .
N2 C10 H10 118.5 . .
C9 C10 H10 118.5 . .
N2 C11 C7 122.2(3) . .
N2 C11 C12 118.0(3) . .
C7 C11 C12 119.8(3) . .
N1 C12 C4 121.6(3) . .
N1 C12 C11 117.1(3) . .
C4 C12 C11 121.3(4) . .
O2 C13 O1 124.9(4) . .
O2 C13 C14 116.4(4) . .
O1 C13 C14 118.7(3) . .
C19 C14 C15 119.0(4) . .
C19 C14 C13 121.5(4) . .
C15 C14 C13 119.5(4) . .
C16 C15 C14 120.9(4) . .
C16 C15 H15 119.5 . .
C14 C15 H15 119.5 . .
C15 C16 C17 119.2(5) . .
C15 C16 H16 120.4 . .
C17 C16 H16 120.4 . .
C18 C17 C16 122.0(4) . .
C18 C17 O3 119.7(4) . .
C16 C17 O3 118.1(4) . .
C17 C18 C19 119.2(4) . .
C17 C18 H18 120.4 . .
C19 C18 H18 120.4 . .
C14 C19 C18 119.8(5) . .
C14 C19 H19 120.1 . .
C18 C19 H19 120.1 . .
C25 C20 C21 120.7(4) . .
C25 C20 O3 116.3(4) . .
C21 C20 O3 123.0(4) . .
C20 C21 C22 119.3(4) . .
C20 C21 H21 120.3 . .
C22 C21 H21 120.3 . .
C23 C22 C21 120.5(4) . .
C23 C22 H22 119.8 . .
C21 C22 H22 119.8 . .
C24 C23 C22 118.5(4) . .
C24 C23 C26 121.8(4) . .
C22 C23 C26 119.7(4) . .
C25 C24 C23 121.3(4) . .
C25 C24 H24 119.4 . .
C23 C24 H24 119.4 . .
C20 C25 C24 119.8(4) . .
C20 C25 H25 120.1 . .
C24 C25 H25 120.1 . .
O5 C26 O4 123.2(4) . .
O5 C26 C23 119.2(3) . .
O4 C26 C23 117.6(4) . .
O5 C26 Eu1 40.03(18) . 6_566
O4 C26 Eu1 84.8(2) . 6_566
C23 C26 Eu1 154.0(3) . 6_566
O6 C27 O7 121.4(4) . .
O6 C27 C28' 129.0(4) . .
O7 C27 C28' 109.2(4) . .
O6 C27 C28 109.9(5) . .
O7 C27 C28 128.4(5) . .
O6 C27 Eu1 59.6(2) . .
O7 C27 Eu1 61.9(2) . .
C28' C27 Eu1 168.2(4) . .
C28 C27 Eu1 169.0(4) . .
C33 C28 C29 122.1(8) . .
C33 C28 C27 113.7(7) . .
C29 C28 C27 124.2(7) . .
C28 C29 C30 118.3(9) . .
C28 C29 H29 120.8 . .
C30 C29 H29 120.8 . .
C31 C30 C29 118.3(9) . .
C31 C30 H30 120.9 . .
C29 C30 H30 120.9 . .
C30 C31 C32 124.2(9) . .
C30 C31 O8 125.8(8) . .
C32 C31 O8 101.3(8) . .
C33 C32 C31 117.0(9) . .
C33 C32 H32 121.5 . .
C31 C32 H32 121.5 . .
C28 C33 C32 119.6(9) . .
C28 C33 H33 120.2 . .
C32 C33 H33 120.2 . .
C29' C28' C33' 120.0 . .
C29' C28' C27 113.9(4) . .
C33' C28' C27 126.0(4) . .
C30' C29' C28' 120.0 . .
C30' C29' H29' 120.0 . .
C28' C29' H29' 120.0 . .
C29' C30' C31' 120.0 . .
C29' C30' H30' 120.0 . .
C31' C30' H30' 120.0 . .
C32' C31' C30' 120.0 . .
C32' C31' O8 144.4(4) . .
C30' C31' O8 94.6(4) . .
C31' C32' C33' 120.0 . .
C31' C32' H32' 120.0 . .
C33' C32' H32' 120.0 . .
C32' C33' C28' 120.0 . .
C32' C33' H33' 120.0 . .
C28' C33' H33' 120.0 . .
O2 Eu1 O4 115.42(10) 3_755 8_755
O2 Eu1 O5 81.59(10) 3_755 6_656
O4 Eu1 O5 75.09(10) 8_755 6_656
O2 Eu1 O1 78.25(10) 3_755 .
O4 Eu1 O1 79.76(10) 8_755 .
O5 Eu1 O1 136.78(9) 6_656 .
O2 Eu1 O6 144.08(10) 3_755 .
O4 Eu1 O6 91.60(10) 8_755 .
O5 Eu1 O6 83.31(10) 6_656 .
O1 Eu1 O6 132.35(10) . .
O2 Eu1 O7 150.98(9) 3_755 .
O4 Eu1 O7 77.80(10) 8_755 .
O5 Eu1 O7 127.42(10) 6_656 .
O1 Eu1 O7 79.13(10) . .
O6 Eu1 O7 53.31(10) . .
O2 Eu1 N1 82.24(10) 3_755 .
O4 Eu1 N1 145.66(10) 8_755 .
O5 Eu1 N1 138.75(10) 6_656 .
O1 Eu1 N1 75.31(10) . .
O6 Eu1 N1 88.09(10) . .
O7 Eu1 N1 74.61(10) . .
O2 Eu1 N2 73.34(10) 3_755 .
O4 Eu1 N2 148.88(10) 8_755 .
O5 Eu1 N2 77.03(10) 6_656 .
O1 Eu1 N2 130.95(10) . .
O6 Eu1 N2 71.58(10) . .
O7 Eu1 N2 109.40(10) . .
N1 Eu1 N2 62.01(10) . .
O2 Eu1 C27 160.83(11) 3_755 .
O4 Eu1 C27 83.74(12) 8_755 .
O5 Eu1 C27 105.38(11) 6_656 .
O1 Eu1 C27 106.13(12) . .
O6 Eu1 C27 26.30(12) . .
O7 Eu1 C27 27.02(12) . .
N1 Eu1 C27 80.95(11) . .
N2 Eu1 C27 90.60(12) . .
O2 Eu1 C26 73.96(10) 3_755 6_656
O4 Eu1 C26 64.17(10) 8_755 6_656
O5 Eu1 C26 19.78(10) 6_656 6_656
O1 Eu1 C26 117.02(10) . 6_656
O6 Eu1 C26 99.95(11) . 6_656
O7 Eu1 C26 133.30(10) . 6_656
N1 Eu1 C26 149.42(10) . 6_656
N2 Eu1 C26 92.43(10) . 6_656
C27 Eu1 C26 118.10(11) . 6_656
O2 Eu1 Eu1 63.95(7) 3_755 3_755
O4 Eu1 Eu1 51.95(7) 8_755 3_755
O5 Eu1 Eu1 74.05(7) 6_656 3_755
O1 Eu1 Eu1 62.77(7) . 3_755
O6 Eu1 Eu1 140.65(8) . 3_755
O7 Eu1 Eu1 119.65(8) . 3_755
N1 Eu1 Eu1 129.80(7) . 3_755
N2 Eu1 Eu1 130.95(7) . 3_755
C27 Eu1 Eu1 134.90(10) . 3_755
C26 Eu1 Eu1 54.27(7) 6_656 3_755
C1 N1 C12 116.8(3) . .
C1 N1 Eu1 121.0(3) . .
C12 N1 Eu1 122.2(2) . .
C10 N2 C11 118.0(3) . .
C10 N2 Eu1 121.3(3) . .
C11 N2 Eu1 120.6(2) . .
C5 N3 C6 116.3(3) . 5_865
C13 O1 Eu1 137.0(2) . .
C13 O2 Eu1 136.5(3) . 3_755
C20 O3 C17 118.3(3) . .
C26 O4 Eu1 153.9(3) . 8_765
C26 O5 Eu1 120.2(2) . 6_566
C27 O6 Eu1 94.1(3) . .
C27 O7 Eu1 91.1(3) . .
C31' O8 C31' 120.8(9) . 3_754
C31 O8 C31 126.1(9) . 3_754

loop_
_geom_bond_atom_site_label_1
_geom_bond_atom_site_label_2
_geom_bond_distance
_geom_bond_site_symmetry_2
C1 N1 1.330(5) .
C1 C2 1.369(5) .
C1 H1 0.9500 .
C2 C3 1.380(6) .
C2 H2 0.9500 .
C3 C4 1.391(5) .
C3 H3 0.9500 .
C4 C12 1.399(5) .
C4 C5 1.454(5) .
C5 N3 1.342(5) .
C5 C6 1.402(5) .
C6 N3 1.349(5) 5_865
C6 C7 1.456(5) .
C7 C8 1.392(6) .
C7 C11 1.400(5) .
C8 C9 1.365(6) .
C8 H8 0.9500 .
C9 C10 1.408(6) .
C9 H9 0.9500 .
C10 N2 1.339(5) .
C10 H10 0.9500 .
C11 N2 1.351(5) .
C11 C12 1.441(5) .
C12 N1 1.367(5) .
C13 O2 1.257(5) .
C13 O1 1.261(5) .
C13 C14 1.498(5) .
C14 C19 1.391(6) .
C14 C15 1.398(6) .
C15 C16 1.365(6) .
C15 H15 0.9500 .
C16 C17 1.371(7) .
C16 H16 0.9500 .
C17 C18 1.365(7) .
C17 O3 1.402(5) .
C18 C19 1.396(6) .
C18 H18 0.9500 .
C19 H19 0.9500 .
C20 C25 1.368(6) .
C20 C21 1.373(6) .
C20 O3 1.384(5) .
C21 C22 1.393(6) .
C21 H21 0.9500 .
C22 C23 1.388(6) .
C22 H22 0.9500 .
C23 C24 1.379(6) .
C23 C26 1.496(5) .
C24 C25 1.374(6) .
C24 H24 0.9500 .
C25 H25 0.9500 .
C26 O5 1.251(5) .
C26 O4 1.271(5) .
C26 Eu1 3.195(4) 6_566
C27 O6 1.242(5) .
C27 O7 1.270(5) .
C27 C28' 1.492(6) .
C27 C28 1.539(10) .
C27 Eu1 2.796(4) .
C28 C33 1.370(12) .
C28 C29 1.401(12) .
C29 C30 1.403(12) .
C29 H29 0.9500 .
C30 C31 1.344(14) .
C30 H30 0.9500 .
C31 C32 1.411(14) .
C31 O8 1.550(10) .
C32 C33 1.389(12) .
C32 H32 0.9500 .
C33 H33 0.9500 .
C28' C29' 1.3900 .
C28' C33' 1.3900 .
C29' C30' 1.3900 .
C29' H29' 0.9500 .
C30' C31' 1.3900 .
C30' H30' 0.9500 .
C31' C32' 1.3900 .
C31' O8 1.461(6) .
C32' C33' 1.3900 .
C32' H32' 0.9500 .
C33' H33' 0.9500 .
Eu1 O2 2.312(3) 3_755
Eu1 O4 2.312(3) 8_755
Eu1 O5 2.378(3) 6_656
Eu1 O1 2.409(3) .
Eu1 O6 2.417(3) .
Eu1 O7 2.467(3) .
Eu1 N1 2.595(3) .
Eu1 N2 2.642(3) .
Eu1 C26 3.195(4) 6_656
Eu1 Eu1 4.2141(11) 3_755
N3 C6 1.349(5) 5_865
O2 Eu1 2.312(3) 3_755
O4 Eu1 2.312(3) 8_765
O5 Eu1 2.378(3) 6_566
O8 C31' 1.461(7) 3_754
O8 C31 1.550(10) 3_754
